data_4127963
loop_
_publ_author_name
'Baek, Yunjung'
'Hennessy, Elisabeth T.'
'Betley, Theodore A.'

_publ_section_title
;
 Direct Manipulation of Metal Imido Geometry: Key Principles to Enhance
 C-H Amination Efficacy.
;
_journal_issue 42
_journal_name_full 'Journal of the American Chemical Society'
_journal_page_first 16944
_journal_page_last 16953
_journal_paper_doi 10.1021/jacs.9b09015
_journal_volume 141
_journal_year 2019
_chemical_formula_sum 'C68 H57 Co N2'
_chemical_formula_weight 961.08
_space_group_crystal_system monoclinic
_space_group_IT_number 14
_space_group_name_Hall '-P 2ybc'
_space_group_name_H-M_alt 'P 1 21/c 1'
_symmetry_space_group_name_Hall '-P 2ybc'
_symmetry_space_group_name_H-M 'P 1 21/c 1'
_atom_sites_solution_hydrogens geom
_audit_creation_method SHELXL-2014/7
_cell_angle_alpha 90
_cell_angle_beta 92.266(4)
_cell_angle_gamma 90
_cell_formula_units_Z 4
_cell_length_a 16.870(3)
_cell_length_b 16.390(3)
_cell_length_c 18.057(3)
_cell_measurement_reflns_used 2616
_cell_measurement_temperature 100(2)
_cell_measurement_theta_max 22.20
_cell_measurement_theta_min 2.49
_cell_volume 4988.8(15)
_computing_cell_refinement 'SAINT 8.37A (Bruker-AXS, 2016)'
_computing_data_collection 'APEX3 v2016.1.0 (Bruker-AXS, 2016)'
_computing_data_reduction 'SAINT 8.37A (Bruker-AXS, 2016)'
_computing_molecular_graphics 'Bruker SHELXTL (Sheldrick, 2015)'
_computing_publication_material 'Bruker SHELXTL (Sheldrick, 2015)'
_computing_structure_refinement 'SHELXL-2014/7 (Sheldrick, 2014)'
_computing_structure_solution 'SHELXT-2014 (Sheldrick, 2015)'
_diffrn_ambient_temperature 100(2)
_diffrn_measured_fraction_theta_full 0.995
_diffrn_measured_fraction_theta_max 0.995
_diffrn_measurement_device_type
;
Bruker D8 goniometer with CCD area detector
;
_diffrn_radiation_type MoK\a
_diffrn_radiation_wavelength 0.71073
_diffrn_reflns_av_R_equivalents 0.1110
_diffrn_reflns_av_unetI/netI 0.1168
_diffrn_reflns_Laue_measured_fraction_full 0.995
_diffrn_reflns_Laue_measured_fraction_max 0.995
_diffrn_reflns_limit_h_max 20
_diffrn_reflns_limit_h_min -20
_diffrn_reflns_limit_k_max 17
_diffrn_reflns_limit_k_min -19
_diffrn_reflns_limit_l_max 21
_diffrn_reflns_limit_l_min -21
_diffrn_reflns_number 29814
_diffrn_reflns_point_group_measured_fraction_full 0.995
_diffrn_reflns_point_group_measured_fraction_max 0.995
_diffrn_reflns_theta_full 25.116
_diffrn_reflns_theta_max 25.116
_diffrn_reflns_theta_min 1.208
_diffrn_source 'fine-focus sealed tube'
_exptl_absorpt_coefficient_mu 0.390
_exptl_absorpt_correction_T_max 0.7452
_exptl_absorpt_correction_T_min 0.6679
_exptl_absorpt_correction_type multi-scan
_exptl_absorpt_process_details SADABS
_exptl_crystal_colour brown
_exptl_crystal_density_diffrn 1.280
_exptl_crystal_description block
_exptl_crystal_F_000 2024
_exptl_crystal_size_max 0.250
_exptl_crystal_size_mid 0.180
_exptl_crystal_size_min 0.150
_refine_diff_density_max 0.354
_refine_diff_density_min -0.611
_refine_diff_density_rms 0.070
_refine_ls_extinction_method none
_refine_ls_goodness_of_fit_ref 1.005
_refine_ls_hydrogen_treatment constr
_refine_ls_matrix_type full
_refine_ls_number_parameters 643
_refine_ls_number_reflns 8840
_refine_ls_number_restraints 0
_refine_ls_restrained_S_all 1.005
_refine_ls_R_factor_all 0.1212
_refine_ls_R_factor_gt 0.0585
_refine_ls_shift/su_max 0.001
_refine_ls_shift/su_mean 0.000
_refine_ls_structure_factor_coef Fsqd
_refine_ls_weighting_details 'w=1/[\s^2^(Fo^2^)+(0.0461P)^2^+1.4897P] where P=(Fo^2^+2Fc^2^)/3'
_refine_ls_weighting_scheme calc
_refine_ls_wR_factor_gt 0.1086
_refine_ls_wR_factor_ref 0.1278
_reflns_Friedel_coverage 0.000
_reflns_number_gt 5312
_reflns_number_total 8840
_reflns_threshold_expression 'I > 2\s(I)'
_cod_data_source_file ja9b09015_si_002.cif
_cod_data_source_block (TrL)Co
_cod_original_cell_volume 4988.8(16)
_cod_database_code 4127963
_shelx_shelxl_version_number 2014/7
_shelx_space_group_comment
;
The symmetry employed for this shelxl refinement is uniquely defined
by the following loop, which should always be used as a source of
symmetry information in preference to the above space-group names.
They are only intended as comments.
;
_shelx_estimated_absorpt_t_min 0.909
_shelx_estimated_absorpt_t_max 0.944

loop_
_space_group_symop_operation_xyz
'x, y, z'
'-x, y+1/2, -z+1/2'
'-x, -y, -z'
'x, -y-1/2, z-1/2'

loop_
_atom_site_label
_atom_site_type_symbol
_atom_site_fract_x
_atom_site_fract_y
_atom_site_fract_z
_atom_site_U_iso_or_equiv
_atom_site_adp_type
_atom_site_occupancy
_atom_site_site_symmetry_order
_atom_site_calc_flag
_atom_site_refinement_flags_posn
_atom_site_refinement_flags_adp
Co1 Co 0.67876(3) 0.22353(3) 0.34067(3) 0.01717(14) Uani 1 1 d . .
N1 N 0.59651(16) 0.31877(17) 0.33945(15) 0.0121(7) Uani 1 1 d . .
N2 N 0.74550(16) 0.27976(18) 0.42079(14) 0.0133(7) Uani 1 1 d . .
C34 C 0.6147(2) 0.3937(2) 0.37585(18) 0.0133(8) Uani 1 1 d . .
C39 C 0.5132(2) 0.2531(2) 0.18622(18) 0.0134(8) Uani 1 1 d . .
C10 C 0.6836(2) 0.4141(2) 0.41980(17) 0.0114(8) Uani 1 1 d . .
C5 C 0.7228(2) 0.5585(2) 0.39435(18) 0.0134(8) Uani 1 1 d . .
C14 C 0.8089(2) 0.2453(2) 0.45440(18) 0.0141(8) Uani 1 1 d . .
C20 C 0.6363(2) 0.0976(2) 0.32714(19) 0.0177(9) Uani 1 1 d . .
H20 H 0.5856 0.0756 0.3365 0.021 Uiso 1 1 calc R U
C40 C 0.4713(2) 0.2111(2) 0.12952(18) 0.0163(8) Uani 1 1 d . .
H40 H 0.4208 0.1884 0.1390 0.020 Uiso 1 1 calc R U
C7 C 0.6931(2) 0.5012(2) 0.44391(18) 0.0127(8) Uani 1 1 d . .
C37 C 0.5217(2) 0.3295(2) 0.30878(18) 0.0141(8) Uani 1 1 d . .
C27 C 0.9573(2) 0.0760(2) 0.42068(18) 0.0147(8) Uani 1 1 d . .
H27 H 0.9325 0.0294 0.4409 0.018 Uiso 1 1 calc R U
C50 C 0.4517(2) 0.1088(2) 0.27586(19) 0.0145(8) Uani 1 1 d . .
H50 H 0.4500 0.1037 0.2234 0.017 Uiso 1 1 calc R U
C16 C 0.7717(2) 0.1325(2) 0.37204(19) 0.0149(8) Uani 1 1 d . .
C44 C 0.5842(2) 0.2890(2) 0.16815(18) 0.0155(8) Uani 1 1 d . .
H44 H 0.6133 0.3197 0.2047 0.019 Uiso 1 1 calc R U
C35 C 0.5501(2) 0.4473(2) 0.36637(18) 0.0147(8) Uani 1 1 d . .
H35 H 0.5471 0.5015 0.3849 0.018 Uiso 1 1 calc R U
C11 C 0.7440(2) 0.3607(2) 0.44298(18) 0.0123(8) Uani 1 1 d . .
C21 C 0.6943(2) 0.1041(2) 0.38542(19) 0.0160(8) Uani 1 1 d . .
H21 H 0.6811 0.0892 0.4343 0.019 Uiso 1 1 calc R U
C23 C 0.9547(2) 0.2166(2) 0.38588(18) 0.0170(8) Uani 1 1 d . .
H23 H 0.9279 0.2674 0.3817 0.020 Uiso 1 1 calc R U
C28 C 0.8132(2) 0.1017(2) 0.50587(18) 0.0136(8) Uani 1 1 d . .
C29 C 0.7954(2) 0.0187(2) 0.4960(2) 0.0169(9) Uani 1 1 d . .
H29 H 0.7988 -0.0047 0.4481 0.020 Uiso 1 1 calc R U
C51 C 0.3896(2) 0.2969(2) 0.24516(18) 0.0145(8) Uani 1 1 d . .
C26 C 1.0346(2) 0.0701(2) 0.39666(19) 0.0182(9) Uani 1 1 d . .
H26 H 1.0619 0.0194 0.4003 0.022 Uiso 1 1 calc R U
C43 C 0.6140(2) 0.2811(2) 0.09800(19) 0.0200(9) Uani 1 1 d . .
H43 H 0.6627 0.3066 0.0870 0.024 Uiso 1 1 calc R U
C22 C 0.9156(2) 0.1501(2) 0.41541(17) 0.0123(8) Uani 1 1 d . .
C15 C 0.8289(2) 0.1564(2) 0.43827(18) 0.0132(8) Uani 1 1 d . .
C46 C 0.4703(2) 0.1894(2) 0.38551(19) 0.0192(9) Uani 1 1 d . .
H46 H 0.4810 0.2402 0.4092 0.023 Uiso 1 1 calc R U
C13 C 0.8504(2) 0.3039(2) 0.50024(19) 0.0168(9) Uani 1 1 d . .
H13 H 0.8969 0.2942 0.5305 0.020 Uiso 1 1 calc R U
C33 C 0.8139(2) 0.1314(2) 0.57769(19) 0.0187(9) Uani 1 1 d . .
H33 H 0.8292 0.1864 0.5867 0.022 Uiso 1 1 calc R U
C3 C 0.7326(2) 0.6391(2) 0.41702(19) 0.0166(8) Uani 1 1 d . .
H3 H 0.7529 0.6778 0.3835 0.020 Uiso 1 1 calc R U
C2 C 0.7134(2) 0.6644(2) 0.48783(19) 0.0177(9) Uani 1 1 d . .
C12 C 0.8112(2) 0.3754(2) 0.49239(19) 0.0161(8) Uani 1 1 d . .
H12 H 0.8253 0.4258 0.5152 0.019 Uiso 1 1 calc R U
C4 C 0.6856(2) 0.6071(2) 0.53629(19) 0.0173(9) Uani 1 1 d . .
H4 H 0.6734 0.6236 0.5850 0.021 Uiso 1 1 calc R U
C36 C 0.4921(2) 0.4071(2) 0.32558(18) 0.0164(8) Uani 1 1 d . .
H36 H 0.4412 0.4279 0.3113 0.020 Uiso 1 1 calc R U
C41 C 0.5018(2) 0.2019(2) 0.06018(19) 0.0189(9) Uani 1 1 d . .
H41 H 0.4731 0.1714 0.0233 0.023 Uiso 1 1 calc R U
C42 C 0.5732(2) 0.2365(2) 0.04407(19) 0.0201(9) Uani 1 1 d . .
H42 H 0.5942 0.2297 -0.0036 0.024 Uiso 1 1 calc R U
C24 C 1.0314(2) 0.2109(2) 0.36251(19) 0.0192(9) Uani 1 1 d . .
H24 H 1.0565 0.2577 0.3430 0.023 Uiso 1 1 calc R U
C38 C 0.4757(2) 0.2643(2) 0.26274(18) 0.0138(8) Uani 1 1 d . .
C6 C 0.6748(2) 0.5258(2) 0.51599(19) 0.0159(8) Uani 1 1 d . .
C45 C 0.4682(2) 0.1852(2) 0.30815(19) 0.0148(8) Uani 1 1 d . .
C17 C 0.7868(2) 0.1600(2) 0.3008(2) 0.0218(9) Uani 1 1 d . .
H17 H 0.8381 0.1801 0.2907 0.026 Uiso 1 1 calc R U
C49 C 0.4376(2) 0.0407(2) 0.3192(2) 0.0200(9) Uani 1 1 d . .
H49 H 0.4261 -0.0102 0.2960 0.024 Uiso 1 1 calc R U
C25 C 1.0720(2) 0.1376(2) 0.36735(19) 0.0196(9) Uani 1 1 d . .
H25 H 1.1247 0.1336 0.3509 0.024 Uiso 1 1 calc R U
C30 C 0.7731(2) -0.0301(2) 0.5545(2) 0.0217(9) Uani 1 1 d . .
H30 H 0.7598 -0.0857 0.5461 0.026 Uiso 1 1 calc R U
C32 C 0.7929(2) 0.0828(2) 0.6371(2) 0.0232(9) Uani 1 1 d . .
H32 H 0.7940 0.1049 0.6858 0.028 Uiso 1 1 calc R U
C31 C 0.7704(2) 0.0029(3) 0.6254(2) 0.0266(10) Uani 1 1 d . .
H31 H 0.7532 -0.0294 0.6653 0.032 Uiso 1 1 calc R U
C18 C 0.7273(2) 0.1583(2) 0.2433(2) 0.0244(10) Uani 1 1 d . .
H18 H 0.7374 0.1807 0.1960 0.029 Uiso 1 1 calc R U
C56 C 0.3234(2) 0.2655(2) 0.27870(19) 0.0209(9) Uani 1 1 d . .
H56 H 0.3299 0.2235 0.3148 0.025 Uiso 1 1 calc R U
C8 C 0.7452(2) 0.5349(2) 0.31734(18) 0.0199(9) Uani 1 1 d . .
H8A H 0.7698 0.4807 0.3186 0.030 Uiso 1 1 calc R U
H8B H 0.7829 0.5748 0.2988 0.030 Uiso 1 1 calc R U
H8C H 0.6976 0.5338 0.2845 0.030 Uiso 1 1 calc R U
C52 C 0.3777(2) 0.3586(2) 0.1933(2) 0.0228(9) Uani 1 1 d . .
H52 H 0.4219 0.3818 0.1700 0.027 Uiso 1 1 calc R U
C47 C 0.4570(2) 0.1205(2) 0.4287(2) 0.0231(9) Uani 1 1 d . .
H47 H 0.4594 0.1249 0.4812 0.028 Uiso 1 1 calc R U
C19 C 0.6531(2) 0.1234(2) 0.2564(2) 0.0237(10) Uani 1 1 d . .
H19 H 0.6146 0.1175 0.2169 0.028 Uiso 1 1 calc R U
C54 C 0.2367(2) 0.3552(3) 0.2083(2) 0.0332(11) Uani 1 1 d . .
H54 H 0.1851 0.3749 0.1954 0.040 Uiso 1 1 calc R U
C66 C 1.0969(3) 0.4399(2) 0.4090(2) 0.0311(11) Uani 1 1 d . .
H66 H 1.1340 0.4275 0.4483 0.037 Uiso 1 1 calc R U
C48 C 0.4402(2) 0.0460(2) 0.3959(2) 0.0232(9) Uani 1 1 d . .
H48 H 0.4307 -0.0007 0.4253 0.028 Uiso 1 1 calc R U
C55 C 0.2473(2) 0.2949(3) 0.2599(2) 0.0289(10) Uani 1 1 d . .
H55 H 0.2026 0.2728 0.2833 0.035 Uiso 1 1 calc R U
C53 C 0.3020(2) 0.3868(3) 0.1753(2) 0.0310(11) Uani 1 1 d . .
H53 H 0.2951 0.4287 0.1393 0.037 Uiso 1 1 calc R U
C64 C 0.9628(3) 0.4451(2) 0.3610(2) 0.0296(10) Uani 1 1 d . .
H64 H 0.9077 0.4367 0.3675 0.036 Uiso 1 1 calc R U
C65 C 1.0177(3) 0.4269(2) 0.4180(2) 0.0287(10) Uani 1 1 d . .
H65 H 1.0002 0.4055 0.4634 0.034 Uiso 1 1 calc R U
C58 C 1.0191(2) 0.3381(3) 0.1294(2) 0.0299(10) Uani 1 1 d . .
H58 H 1.0095 0.3948 0.1357 0.036 Uiso 1 1 calc R U
C59 C 1.0605(2) 0.3110(3) 0.0695(2) 0.0288(10) Uani 1 1 d . .
H59 H 1.0788 0.3489 0.0343 0.035 Uiso 1 1 calc R U
C9 C 0.6433(2) 0.4655(2) 0.5710(2) 0.0243(10) Uani 1 1 d . .
H9A H 0.5881 0.4519 0.5569 0.037 Uiso 1 1 calc R U
H9B H 0.6457 0.4896 0.6207 0.037 Uiso 1 1 calc R U
H9C H 0.6756 0.4158 0.5710 0.037 Uiso 1 1 calc R U
C61 C 1.0481(3) 0.1732(3) 0.1117(2) 0.0322(11) Uani 1 1 d . .
H61 H 1.0581 0.1166 0.1055 0.039 Uiso 1 1 calc R U
C60 C 1.0752(2) 0.2289(3) 0.0610(2) 0.0285(10) Uani 1 1 d . .
H60 H 1.1040 0.2105 0.0201 0.034 Uiso 1 1 calc R U
C1 C 0.7246(2) 0.7526(2) 0.5108(2) 0.0250(10) Uani 1 1 d . .
H1A H 0.7641 0.7559 0.5520 0.037 Uiso 1 1 calc R U
H1B H 0.6740 0.7747 0.5267 0.037 Uiso 1 1 calc R U
H1C H 0.7428 0.7844 0.4688 0.037 Uiso 1 1 calc R U
C67 C 1.1234(3) 0.4711(3) 0.3429(2) 0.0364(11) Uani 1 1 d . .
H67 H 1.1783 0.4802 0.3366 0.044 Uiso 1 1 calc R U
C63 C 0.9887(3) 0.4754(3) 0.2946(2) 0.0347(11) Uani 1 1 d . .
H63 H 0.9516 0.4870 0.2551 0.042 Uiso 1 1 calc R U
C68 C 1.0683(3) 0.4888(3) 0.2860(2) 0.0363(11) Uani 1 1 d . .
H68 H 1.0858 0.5103 0.2406 0.044 Uiso 1 1 calc R U
C62 C 1.0065(3) 0.2002(3) 0.1714(2) 0.0363(11) Uani 1 1 d . .
H62 H 0.9880 0.1622 0.2065 0.044 Uiso 1 1 calc R U
C57 C 0.9917(3) 0.2828(3) 0.1799(2) 0.0347(11) Uani 1 1 d . .
H57 H 0.9627 0.3014 0.2207 0.042 Uiso 1 1 calc R U

loop_
_atom_site_aniso_label
_atom_site_aniso_U_11
_atom_site_aniso_U_22
_atom_site_aniso_U_33
_atom_site_aniso_U_23
_atom_site_aniso_U_13
_atom_site_aniso_U_12
Co1 0.0177(3) 0.0173(3) 0.0161(3) -0.0032(2) -0.0042(2) 0.0032(2)
N1 0.0122(16) 0.0116(18) 0.0123(15) -0.0011(13) -0.0033(12) 0.0010(13)
N2 0.0149(16) 0.0139(18) 0.0107(15) -0.0020(13) -0.0022(12) 0.0027(14)
C34 0.015(2) 0.013(2) 0.0114(18) 0.0008(15) 0.0002(15) 0.0010(16)
C39 0.013(2) 0.015(2) 0.0114(18) 0.0013(15) -0.0025(15) 0.0031(15)
C10 0.016(2) 0.012(2) 0.0069(18) 0.0012(15) 0.0025(14) 0.0011(15)
C5 0.0106(19) 0.014(2) 0.0153(19) -0.0003(15) -0.0034(15) 0.0032(15)
C14 0.019(2) 0.013(2) 0.0107(18) 0.0000(15) -0.0039(15) -0.0001(15)
C20 0.019(2) 0.012(2) 0.022(2) -0.0048(16) -0.0002(16) -0.0028(16)
C40 0.018(2) 0.015(2) 0.0149(19) 0.0027(16) -0.0025(15) -0.0008(16)
C7 0.0091(19) 0.013(2) 0.0154(19) -0.0020(15) -0.0075(15) 0.0042(15)
C37 0.016(2) 0.018(2) 0.0078(18) 0.0005(15) -0.0023(15) 0.0012(16)
C27 0.016(2) 0.015(2) 0.0137(19) -0.0026(16) -0.0009(15) 0.0003(16)
C50 0.0128(19) 0.015(2) 0.0158(19) -0.0013(16) -0.0044(15) 0.0006(16)
C16 0.019(2) 0.007(2) 0.018(2) -0.0037(15) -0.0065(16) 0.0022(16)
C44 0.015(2) 0.014(2) 0.0168(19) 0.0007(16) -0.0047(15) -0.0002(16)
C35 0.020(2) 0.010(2) 0.0142(19) -0.0030(15) -0.0007(16) 0.0034(16)
C11 0.015(2) 0.010(2) 0.0121(18) -0.0032(15) -0.0002(15) 0.0003(16)
C21 0.020(2) 0.011(2) 0.016(2) -0.0009(16) -0.0056(16) 0.0029(16)
C23 0.019(2) 0.015(2) 0.0173(19) 0.0008(17) -0.0038(15) 0.0022(17)
C28 0.0075(19) 0.017(2) 0.0160(19) -0.0042(16) -0.0033(14) 0.0023(15)
C29 0.011(2) 0.020(2) 0.019(2) -0.0013(17) -0.0037(15) 0.0028(16)
C51 0.015(2) 0.013(2) 0.0150(19) -0.0049(15) -0.0050(15) -0.0012(15)
C26 0.019(2) 0.015(2) 0.020(2) -0.0032(17) -0.0025(16) 0.0080(17)
C43 0.013(2) 0.028(2) 0.018(2) 0.0039(18) -0.0002(15) -0.0007(18)
C22 0.0142(19) 0.016(2) 0.0066(17) -0.0016(15) -0.0043(14) 0.0008(16)
C15 0.015(2) 0.010(2) 0.0147(19) -0.0055(15) -0.0020(15) 0.0009(15)
C46 0.021(2) 0.019(2) 0.017(2) -0.0050(17) -0.0023(16) 0.0007(17)
C13 0.011(2) 0.021(2) 0.018(2) -0.0037(16) -0.0049(15) 0.0012(16)
C33 0.015(2) 0.020(2) 0.021(2) 0.0005(17) -0.0044(16) 0.0045(17)
C3 0.016(2) 0.016(2) 0.017(2) 0.0037(16) -0.0013(16) 0.0020(16)
C2 0.015(2) 0.017(2) 0.021(2) -0.0057(17) -0.0022(16) 0.0019(16)
C12 0.017(2) 0.014(2) 0.018(2) -0.0037(16) 0.0004(16) 0.0005(16)
C4 0.018(2) 0.019(2) 0.0148(19) -0.0045(16) -0.0015(16) 0.0014(17)
C36 0.0111(19) 0.021(2) 0.017(2) 0.0003(16) -0.0059(15) 0.0063(16)
C41 0.022(2) 0.021(2) 0.0134(19) -0.0014(16) -0.0042(16) 0.0013(17)
C42 0.021(2) 0.026(2) 0.0130(19) 0.0021(17) 0.0005(15) 0.0057(18)
C24 0.015(2) 0.022(2) 0.020(2) 0.0029(17) -0.0006(15) -0.0022(17)
C38 0.0147(19) 0.014(2) 0.0127(18) -0.0010(15) -0.0028(14) 0.0027(16)
C6 0.016(2) 0.013(2) 0.019(2) -0.0024(16) -0.0030(16) 0.0015(16)
C45 0.0075(19) 0.021(2) 0.016(2) 0.0030(16) 0.0007(15) 0.0019(16)
C17 0.019(2) 0.023(2) 0.024(2) -0.0062(17) -0.0012(17) 0.0029(17)
C49 0.019(2) 0.018(2) 0.022(2) -0.0005(17) -0.0043(17) -0.0032(17)
C25 0.016(2) 0.026(3) 0.018(2) -0.0009(17) 0.0000(16) 0.0025(18)
C30 0.020(2) 0.015(2) 0.030(2) 0.0055(18) -0.0026(17) 0.0000(17)
C32 0.025(2) 0.026(3) 0.018(2) 0.0005(18) 0.0009(17) 0.0086(19)
C31 0.017(2) 0.038(3) 0.025(2) 0.0136(19) 0.0053(17) 0.0083(19)
C18 0.029(2) 0.027(3) 0.016(2) -0.0062(17) -0.0044(17) 0.0074(19)
C56 0.021(2) 0.023(2) 0.018(2) -0.0039(17) -0.0007(16) 0.0013(18)
C8 0.021(2) 0.022(2) 0.016(2) -0.0002(16) -0.0009(16) -0.0016(17)
C52 0.020(2) 0.024(2) 0.024(2) -0.0029(18) -0.0071(17) 0.0015(18)
C47 0.026(2) 0.029(3) 0.014(2) 0.0027(18) -0.0015(17) -0.0010(19)
C19 0.024(2) 0.018(2) 0.028(2) -0.0088(18) -0.0114(18) 0.0058(18)
C54 0.021(2) 0.035(3) 0.043(3) -0.010(2) -0.014(2) 0.014(2)
C66 0.036(3) 0.018(3) 0.038(3) -0.004(2) -0.011(2) -0.003(2)
C48 0.021(2) 0.023(3) 0.025(2) 0.0092(18) 0.0001(17) -0.0014(18)
C55 0.015(2) 0.036(3) 0.036(2) -0.010(2) 0.0020(18) 0.0014(19)
C53 0.032(3) 0.026(3) 0.033(3) -0.0024(19) -0.017(2) 0.007(2)
C64 0.029(3) 0.021(3) 0.039(3) -0.0019(19) -0.002(2) 0.0014(19)
C65 0.035(3) 0.019(3) 0.031(2) 0.0056(19) -0.003(2) -0.003(2)
C58 0.036(3) 0.026(3) 0.027(2) 0.0010(19) -0.010(2) 0.007(2)
C59 0.026(2) 0.033(3) 0.027(2) 0.0095(19) -0.0089(19) -0.001(2)
C9 0.032(3) 0.021(2) 0.020(2) -0.0026(17) 0.0066(18) -0.0014(18)
C61 0.043(3) 0.021(3) 0.031(3) -0.002(2) -0.012(2) 0.006(2)
C60 0.025(2) 0.033(3) 0.027(2) -0.003(2) -0.0058(18) 0.005(2)
C1 0.031(2) 0.012(2) 0.031(2) -0.0037(17) 0.0059(19) -0.0006(17)
C67 0.032(3) 0.035(3) 0.043(3) -0.012(2) 0.003(2) -0.007(2)
C63 0.044(3) 0.031(3) 0.029(3) -0.001(2) -0.005(2) 0.003(2)
C68 0.048(3) 0.032(3) 0.029(3) -0.004(2) 0.008(2) -0.002(2)
C62 0.048(3) 0.030(3) 0.030(3) 0.008(2) -0.010(2) -0.002(2)
C57 0.045(3) 0.035(3) 0.023(2) -0.001(2) 0.0016(19) 0.008(2)

loop_
_atom_type_symbol
_atom_type_description
_atom_type_scat_dispersion_real
_atom_type_scat_dispersion_imag
_atom_type_scat_source
C C 0.0033 0.0016 'International Tables Vol C Tables 4.2.6.8 and 6.1.1.4'
H H 0.0000 0.0000 'International Tables Vol C Tables 4.2.6.8 and 6.1.1.4'
Co Co 0.3494 0.9721 'International Tables Vol C Tables 4.2.6.8 and 6.1.1.4'
N N 0.0061 0.0033 'International Tables Vol C Tables 4.2.6.8 and 6.1.1.4'

loop_
_geom_angle_atom_site_label_1
_geom_angle_atom_site_label_2
_geom_angle_atom_site_label_3
_geom_angle
N2 Co1 N1 91.02(11)
N2 Co1 C21 95.22(12)
N1 Co1 C21 139.69(13)
N2 Co1 C20 132.75(12)
N1 Co1 C20 119.20(13)
C21 Co1 C20 38.08(13)
N2 Co1 C16 75.88(12)
N1 Co1 C16 165.19(11)
C21 Co1 C16 37.93(13)
C20 Co1 C16 67.72(13)
N2 Co1 C18 124.71(13)
N1 Co1 C18 127.71(12)
C21 Co1 C18 79.40(14)
C20 Co1 C18 65.90(14)
C16 Co1 C18 66.65(13)
N2 Co1 C17 90.27(12)
N1 Co1 C17 153.13(13)
C21 Co1 C17 66.79(14)
C20 Co1 C17 78.08(14)
C16 Co1 C17 36.44(13)
C18 Co1 C17 36.84(13)
N2 Co1 C19 153.72(13)
N1 Co1 C19 115.15(12)
C21 Co1 C19 66.85(13)
C20 Co1 C19 36.12(13)
C16 Co1 C19 78.40(13)
C18 Co1 C19 36.28(14)
C17 Co1 C19 65.44(13)
C37 N1 C34 104.8(3)
C37 N1 Co1 134.6(2)
C34 N1 Co1 120.7(2)
C14 N2 C11 107.3(3)
C14 N2 Co1 123.1(2)
C11 N2 Co1 128.9(2)
C35 C34 N1 109.4(3)
C35 C34 C10 122.3(3)
N1 C34 C10 128.2(3)
C44 C39 C40 117.0(3)
C44 C39 C38 123.1(3)
C40 C39 C38 119.7(3)
C11 C10 C34 126.3(3)
C11 C10 C7 116.3(3)
C34 C10 C7 117.5(3)
C3 C5 C7 119.3(3)
C3 C5 C8 119.0(3)
C7 C5 C8 121.7(3)
N2 C14 C13 110.1(3)
N2 C14 C15 119.8(3)
C13 C14 C15 130.1(3)
C19 C20 C21 120.2(4)
C19 C20 Co1 74.8(2)
C21 C20 Co1 68.5(2)
C19 C20 H20 119.9
C21 C20 H20 119.9
Co1 C20 H20 129.1
C41 C40 C39 121.3(3)
C41 C40 H40 119.4
C39 C40 H40 119.4
C5 C7 C6 119.6(3)
C5 C7 C10 119.3(3)
C6 C7 C10 121.1(3)
N1 C37 C36 111.1(3)
N1 C37 C38 124.4(3)
C36 C37 C38 124.6(3)
C26 C27 C22 120.8(3)
C26 C27 H27 119.6
C22 C27 H27 119.6
C49 C50 C45 121.2(3)
C49 C50 H50 119.4
C45 C50 H50 119.4
C17 C16 C21 117.8(3)
C17 C16 C15 119.8(3)
C21 C16 C15 120.0(3)
C17 C16 Co1 72.6(2)
C21 C16 Co1 67.53(19)
C15 C16 Co1 115.9(2)
C39 C44 C43 121.5(3)
C39 C44 H44 119.2
C43 C44 H44 119.2
C36 C35 C34 107.4(3)
C36 C35 H35 126.3
C34 C35 H35 126.3
N2 C11 C10 122.4(3)
N2 C11 C12 108.5(3)
C10 C11 C12 129.1(3)
C20 C21 C16 120.9(3)
C20 C21 Co1 73.5(2)
C16 C21 Co1 74.5(2)
C20 C21 H21 119.5
C16 C21 H21 119.5
Co1 C21 H21 124.0
C24 C23 C22 122.0(3)
C24 C23 H23 119.0
C22 C23 H23 119.0
C33 C28 C29 117.0(3)
C33 C28 C15 122.7(3)
C29 C28 C15 120.3(3)
C30 C29 C28 121.7(3)
C30 C29 H29 119.1
C28 C29 H29 119.1
C52 C51 C56 117.9(3)
C52 C51 C38 119.5(3)
C56 C51 C38 122.6(3)
C25 C26 C27 120.5(3)
C25 C26 H26 119.7
C27 C26 H26 119.7
C42 C43 C44 120.4(3)
C42 C43 H43 119.8
C44 C43 H43 119.8
C23 C22 C27 117.3(3)
C23 C22 C15 121.4(3)
C27 C22 C15 121.3(3)
C14 C15 C22 109.6(3)
C14 C15 C28 110.9(3)
C22 C15 C28 111.5(3)
C14 C15 C16 104.6(3)
C22 C15 C16 110.1(3)
C28 C15 C16 109.9(3)
C47 C46 C45 121.4(4)
C47 C46 H46 119.3
C45 C46 H46 119.3
C12 C13 C14 107.1(3)
C12 C13 H13 126.4
C14 C13 H13 126.4
C28 C33 C32 121.8(4)
C28 C33 H33 119.1
C32 C33 H33 119.1
C5 C3 C2 121.5(3)
C5 C3 H3 119.2
C2 C3 H3 119.2
C4 C2 C3 118.5(3)
C4 C2 C1 121.2(3)
C3 C2 C1 120.3(3)
C13 C12 C11 106.9(3)
C13 C12 H12 126.5
C11 C12 H12 126.5
C2 C4 C6 121.9(3)
C2 C4 H4 119.0
C6 C4 H4 119.0
C35 C36 C37 107.4(3)
C35 C36 H36 126.3
C37 C36 H36 126.3
C42 C41 C40 120.6(3)
C42 C41 H41 119.7
C40 C41 H41 119.7
C41 C42 C43 119.1(3)
C41 C42 H42 120.4
C43 C42 H42 120.4
C23 C24 C25 120.4(4)
C23 C24 H24 119.8
C25 C24 H24 119.8
C45 C38 C37 110.2(3)
C45 C38 C39 114.7(3)
C37 C38 C39 110.3(3)
C45 C38 C51 107.4(3)
C37 C38 C51 108.4(3)
C39 C38 C51 105.5(3)
C4 C6 C7 119.1(3)
C4 C6 C9 119.9(3)
C7 C6 C9 121.0(3)
C46 C45 C50 117.1(3)
C46 C45 C38 119.4(3)
C50 C45 C38 123.2(3)
C16 C17 C18 121.3(4)
C16 C17 Co1 70.9(2)
C18 C17 Co1 71.5(2)
C16 C17 H17 119.4
C18 C17 H17 119.4
Co1 C17 H17 131.1
C48 C49 C50 120.8(4)
C48 C49 H49 119.6
C50 C49 H49 119.6
C24 C25 C26 119.0(3)
C24 C25 H25 120.5
C26 C25 H25 120.5
C29 C30 C31 119.6(4)
C29 C30 H30 120.2
C31 C30 H30 120.2
C31 C32 C33 120.1(4)
C31 C32 H32 120.0
C33 C32 H32 120.0
C32 C31 C30 119.5(4)
C32 C31 H31 120.3
C30 C31 H31 120.3
C19 C18 C17 119.7(4)
C19 C18 Co1 72.9(2)
C17 C18 Co1 71.7(2)
C19 C18 H18 120.2
C17 C18 H18 120.2
Co1 C18 H18 127.2
C51 C56 C55 120.7(4)
C51 C56 H56 119.6
C55 C56 H56 119.6
C5 C8 H8A 109.5
C5 C8 H8B 109.5
H8A C8 H8B 109.5
C5 C8 H8C 109.5
H8A C8 H8C 109.5
H8B C8 H8C 109.5
C53 C52 C51 120.6(4)
C53 C52 H52 119.7
C51 C52 H52 119.7
C48 C47 C46 120.7(3)
C48 C47 H47 119.7
C46 C47 H47 119.7
C20 C19 C18 119.8(3)
C20 C19 Co1 69.0(2)
C18 C19 Co1 70.8(2)
C20 C19 H19 120.1
C18 C19 H19 120.1
Co1 C19 H19 133.2
C55 C54 C53 119.0(4)
C55 C54 H54 120.5
C53 C54 H54 120.5
C65 C66 C67 120.5(4)
C65 C66 H66 119.7
C67 C66 H66 119.7
C47 C48 C49 118.8(4)
C47 C48 H48 120.6
C49 C48 H48 120.6
C54 C55 C56 120.5(4)
C54 C55 H55 119.7
C56 C55 H55 119.7
C54 C53 C52 121.3(4)
C54 C53 H53 119.4
C52 C53 H53 119.4
C63 C64 C65 119.6(4)
C63 C64 H64 120.2
C65 C64 H64 120.2
C66 C65 C64 120.3(4)
C66 C65 H65 119.9
C64 C65 H65 119.9
C57 C58 C59 119.9(4)
C57 C58 H58 120.1
C59 C58 H58 120.1
C60 C59 C58 120.0(4)
C60 C59 H59 120.0
C58 C59 H59 120.0
C6 C9 H9A 109.5
C6 C9 H9B 109.5
H9A C9 H9B 109.5
C6 C9 H9C 109.5
H9A C9 H9C 109.5
H9B C9 H9C 109.5
C62 C61 C60 119.8(4)
C62 C61 H61 120.1
C60 C61 H61 120.1
C59 C60 C61 120.4(4)
C59 C60 H60 119.8
C61 C60 H60 119.8
C2 C1 H1A 109.5
C2 C1 H1B 109.5
H1A C1 H1B 109.5
C2 C1 H1C 109.5
H1A C1 H1C 109.5
H1B C1 H1C 109.5
C68 C67 C66 119.0(4)
C68 C67 H67 120.5
C66 C67 H67 120.5
C68 C63 C64 119.9(4)
C68 C63 H63 120.0
C64 C63 H63 120.0
C63 C68 C67 120.7(4)
C63 C68 H68 119.6
C67 C68 H68 119.6
C61 C62 C57 119.8(4)
C61 C62 H62 120.1
C57 C62 H62 120.1
C58 C57 C62 120.2(4)
C58 C57 H57 119.9
C62 C57 H57 119.9

loop_
_geom_bond_atom_site_label_1
_geom_bond_atom_site_label_2
_geom_bond_distance
Co1 N2 2.020(3)
Co1 N1 2.088(3)
Co1 C21 2.130(4)
Co1 C20 2.195(4)
Co1 C16 2.221(3)
Co1 C18 2.241(4)
Co1 C17 2.243(4)
Co1 C19 2.268(4)
N1 C37 1.369(4)
N1 C34 1.421(4)
N2 C14 1.335(4)
N2 C11 1.386(4)
C34 C35 1.406(5)
C34 C10 1.421(5)
C39 C44 1.385(5)
C39 C40 1.403(5)
C39 C38 1.553(5)
C10 C11 1.394(5)
C10 C7 1.500(5)
C5 C3 1.391(5)
C5 C7 1.403(5)
C5 C8 1.506(5)
C14 C13 1.432(5)
C14 C15 1.526(5)
C20 C19 1.385(5)
C20 C21 1.412(5)
C20 H20 0.9500
C40 C41 1.381(5)
C40 H40 0.9500
C7 C6 1.408(5)
C37 C36 1.405(5)
C37 C38 1.544(5)
C27 C26 1.394(5)
C27 C22 1.405(5)
C27 H27 0.9500
C50 C49 1.390(5)
C50 C45 1.404(5)
C50 H50 0.9500
C16 C17 1.396(5)
C16 C21 1.416(5)
C16 C15 1.557(5)
C44 C43 1.387(5)
C44 H44 0.9500
C35 C36 1.370(5)
C35 H35 0.9500
C11 C12 1.435(5)
C21 H21 0.9500
C23 C24 1.379(5)
C23 C22 1.392(5)
C23 H23 0.9500
C28 C33 1.385(5)
C28 C29 1.402(5)
C28 C15 1.546(5)
C29 C30 1.388(5)
C29 H29 0.9500
C51 C52 1.387(5)
C51 C56 1.389(5)
C51 C38 1.569(5)
C26 C25 1.390(5)
C26 H26 0.9500
C43 C42 1.380(5)
C43 H43 0.9500
C22 C15 1.538(5)
C46 C47 1.395(5)
C46 C45 1.398(5)
C46 H46 0.9500
C13 C12 1.352(5)
C13 H13 0.9500
C33 C32 1.393(5)
C33 H33 0.9500
C3 C2 1.394(5)
C3 H3 0.9500
C2 C4 1.378(5)
C2 C1 1.515(5)
C12 H12 0.9500
C4 C6 1.392(5)
C4 H4 0.9500
C36 H36 0.9500
C41 C42 1.372(5)
C41 H41 0.9500
C42 H42 0.9500
C24 C25 1.384(5)
C24 H24 0.9500
C38 C45 1.542(5)
C6 C9 1.513(5)
C17 C18 1.417(5)
C17 H17 0.9500
C49 C48 1.386(5)
C49 H49 0.9500
C25 H25 0.9500
C30 C31 1.393(5)
C30 H30 0.9500
C32 C31 1.377(5)
C32 H32 0.9500
C31 H31 0.9500
C18 C19 1.404(5)
C18 H18 0.9500
C56 C55 1.402(5)
C56 H56 0.9500
C8 H8A 0.9800
C8 H8B 0.9800
C8 H8C 0.9800
C52 C53 1.384(5)
C52 H52 0.9500
C47 C48 1.381(5)
C47 H47 0.9500
C19 H19 0.9500
C54 C55 1.364(6)
C54 C53 1.375(6)
C54 H54 0.9500
C66 C65 1.369(6)
C66 C67 1.389(6)
C66 H66 0.9500
C48 H48 0.9500
C55 H55 0.9500
C53 H53 0.9500
C64 C63 1.385(6)
C64 C65 1.389(5)
C64 H64 0.9500
C65 H65 0.9500
C58 C57 1.378(6)
C58 C59 1.385(6)
C58 H58 0.9500
C59 C60 1.377(5)
C59 H59 0.9500
C9 H9A 0.9800
C9 H9B 0.9800
C9 H9C 0.9800
C61 C62 1.383(6)
C61 C60 1.383(6)
C61 H61 0.9500
C60 H60 0.9500
C1 H1A 0.9800
C1 H1B 0.9800
C1 H1C 0.9800
C67 C68 1.388(6)
C67 H67 0.9500
C63 C68 1.375(6)
C63 H63 0.9500
C68 H68 0.9500
C62 C57 1.387(6)
C62 H62 0.9500
C57 H57 0.9500

loop_
_geom_torsion_atom_site_label_1
_geom_torsion_atom_site_label_2
_geom_torsion_atom_site_label_3
_geom_torsion_atom_site_label_4
_geom_torsion
C37 N1 C34 C35 0.3(4)
Co1 N1 C34 C35 179.6(2)
C37 N1 C34 C10 176.5(3)
Co1 N1 C34 C10 -4.1(5)
C35 C34 C10 C11 168.0(3)
N1 C34 C10 C11 -7.8(6)
C35 C34 C10 C7 -12.0(5)
N1 C34 C10 C7 172.2(3)
C11 N2 C14 C13 0.3(4)
Co1 N2 C14 C13 171.5(2)
C11 N2 C14 C15 -177.3(3)
Co1 N2 C14 C15 -6.2(4)
C44 C39 C40 C41 3.7(5)
C38 C39 C40 C41 178.2(3)
C3 C5 C7 C6 -0.9(5)
C8 C5 C7 C6 178.4(3)
C3 C5 C7 C10 -179.1(3)
C8 C5 C7 C10 0.2(5)
C11 C10 C7 C5 98.9(4)
C34 C10 C7 C5 -81.1(4)
C11 C10 C7 C6 -79.3(4)
C34 C10 C7 C6 100.7(4)
C34 N1 C37 C36 -1.1(4)
Co1 N1 C37 C36 179.8(2)
C34 N1 C37 C38 179.7(3)
Co1 N1 C37 C38 0.6(5)
C40 C39 C44 C43 -2.3(5)
C38 C39 C44 C43 -176.6(3)
N1 C34 C35 C36 0.5(4)
C10 C34 C35 C36 -175.9(3)
C14 N2 C11 C10 -178.0(3)
Co1 N2 C11 C10 11.6(5)
C14 N2 C11 C12 0.5(4)
Co1 N2 C11 C12 -169.9(2)
C34 C10 C11 N2 4.3(5)
C7 C10 C11 N2 -175.7(3)
C34 C10 C11 C12 -173.9(4)
C7 C10 C11 C12 6.1(5)
C19 C20 C21 C16 -3.6(5)
Co1 C20 C21 C16 -59.9(3)
C19 C20 C21 Co1 56.3(3)
C17 C16 C21 C20 5.0(5)
C15 C16 C21 C20 167.3(3)
Co1 C16 C21 C20 59.3(3)
C17 C16 C21 Co1 -54.3(3)
C15 C16 C21 Co1 107.9(3)
C33 C28 C29 C30 5.2(5)
C15 C28 C29 C30 -173.3(3)
C22 C27 C26 C25 0.4(5)
C39 C44 C43 C42 -0.4(5)
C24 C23 C22 C27 0.0(5)
C24 C23 C22 C15 -177.5(3)
C26 C27 C22 C23 -0.4(5)
C26 C27 C22 C15 177.1(3)
N2 C14 C15 C22 127.1(3)
C13 C14 C15 C22 -50.0(5)
N2 C14 C15 C28 -109.3(3)
C13 C14 C15 C28 73.6(5)
N2 C14 C15 C16 9.1(4)
C13 C14 C15 C16 -168.0(4)
C23 C22 C15 C14 -23.6(4)
C27 C22 C15 C14 159.1(3)
C23 C22 C15 C28 -146.8(3)
C27 C22 C15 C28 35.9(4)
C23 C22 C15 C16 90.9(4)
C27 C22 C15 C16 -86.4(4)
C33 C28 C15 C14 -24.8(4)
C29 C28 C15 C14 153.6(3)
C33 C28 C15 C22 97.6(4)
C29 C28 C15 C22 -84.0(4)
C33 C28 C15 C16 -140.0(3)
C29 C28 C15 C16 38.4(4)
C17 C16 C15 C14 75.8(4)
C21 C16 C15 C14 -86.1(4)
Co1 C16 C15 C14 -8.3(3)
C17 C16 C15 C22 -41.9(4)
C21 C16 C15 C22 156.3(3)
Co1 C16 C15 C22 -125.9(3)
C17 C16 C15 C28 -165.1(3)
C21 C16 C15 C28 33.0(4)
Co1 C16 C15 C28 110.8(3)
N2 C14 C13 C12 -1.1(4)
C15 C14 C13 C12 176.2(3)
C29 C28 C33 C32 -4.1(5)
C15 C28 C33 C32 174.3(3)
C7 C5 C3 C2 -0.2(5)
C8 C5 C3 C2 -179.5(3)
C5 C3 C2 C4 1.2(5)
C5 C3 C2 C1 -179.8(3)
C14 C13 C12 C11 1.4(4)
N2 C11 C12 C13 -1.2(4)
C10 C11 C12 C13 177.2(3)
C3 C2 C4 C6 -1.2(5)
C1 C2 C4 C6 179.8(3)
C34 C35 C36 C37 -1.2(4)
N1 C37 C36 C35 1.4(4)
C38 C37 C36 C35 -179.4(3)
C39 C40 C41 C42 -2.3(5)
C40 C41 C42 C43 -0.5(5)
C44 C43 C42 C41 1.8(5)
C22 C23 C24 C25 0.5(5)
N1 C37 C38 C45 56.7(4)
C36 C37 C38 C45 -122.3(3)
N1 C37 C38 C39 -71.0(4)
C36 C37 C38 C39 109.9(4)
N1 C37 C38 C51 174.0(3)
C36 C37 C38 C51 -5.1(5)
C44 C39 C38 C45 -116.8(4)
C40 C39 C38 C45 69.0(4)
C44 C39 C38 C37 8.3(4)
C40 C39 C38 C37 -165.8(3)
C44 C39 C38 C51 125.2(3)
C40 C39 C38 C51 -48.9(4)
C52 C51 C38 C45 -167.9(3)
C56 C51 C38 C45 11.1(4)
C52 C51 C38 C37 73.1(4)
C56 C51 C38 C37 -108.0(4)
C52 C51 C38 C39 -45.1(4)
C56 C51 C38 C39 133.9(3)
C2 C4 C6 C7 0.1(5)
C2 C4 C6 C9 -179.4(3)
C5 C7 C6 C4 0.9(5)
C10 C7 C6 C4 179.1(3)
C5 C7 C6 C9 -179.6(3)
C10 C7 C6 C9 -1.4(5)
C47 C46 C45 C50 0.4(5)
C47 C46 C45 C38 174.5(3)
C49 C50 C45 C46 0.3(5)
C49 C50 C45 C38 -173.5(3)
C37 C38 C45 C46 26.2(4)
C39 C38 C45 C46 151.4(3)
C51 C38 C45 C46 -91.7(4)
C37 C38 C45 C50 -160.2(3)
C39 C38 C45 C50 -35.0(4)
C51 C38 C45 C50 81.9(4)
C21 C16 C17 C18 -1.1(5)
C15 C16 C17 C18 -163.3(3)
Co1 C16 C17 C18 -52.9(3)
C21 C16 C17 Co1 51.8(3)
C15 C16 C17 Co1 -110.4(3)
C45 C50 C49 C48 -0.5(5)
C23 C24 C25 C26 -0.5(5)
C27 C26 C25 C24 0.1(5)
C28 C29 C30 C31 -1.9(5)
C28 C33 C32 C31 -0.1(5)
C33 C32 C31 C30 3.6(6)
C29 C30 C31 C32 -2.5(5)
C16 C17 C18 C19 -4.4(6)
Co1 C17 C18 C19 -57.0(3)
C16 C17 C18 Co1 52.6(3)
C52 C51 C56 C55 0.7(5)
C38 C51 C56 C55 -178.3(3)
C56 C51 C52 C53 -0.9(5)
C38 C51 C52 C53 178.1(3)
C45 C46 C47 C48 -0.9(6)
C21 C20 C19 C18 -1.9(5)
Co1 C20 C19 C18 51.3(3)
C21 C20 C19 Co1 -53.3(3)
C17 C18 C19 C20 5.8(6)
Co1 C18 C19 C20 -50.6(3)
C17 C18 C19 Co1 56.4(3)
C46 C47 C48 C49 0.6(6)
C50 C49 C48 C47 0.1(6)
C53 C54 C55 C56 -0.3(6)
C51 C56 C55 C54 -0.1(6)
C55 C54 C53 C52 0.1(6)
C51 C52 C53 C54 0.5(6)
C67 C66 C65 C64 -0.1(6)
C63 C64 C65 C66 0.8(6)
C57 C58 C59 C60 -0.8(6)
C58 C59 C60 C61 0.6(6)
C62 C61 C60 C59 -0.3(6)
C65 C66 C67 C68 -0.1(6)
C65 C64 C63 C68 -1.1(6)
C64 C63 C68 C67 0.9(6)
C66 C67 C68 C63 -0.2(6)
C60 C61 C62 C57 0.3(6)
C59 C58 C57 C62 0.8(6)
C61 C62 C57 C58 -0.6(6)
